data_4329483
loop_
_publ_author_name
'Avijit Ghosh'
'Mangalampalli Ravikanth'

_publ_section_title
;
 Rhenium(I) Tricarbonyl Complexes of 5,10,15,20-Tetraphenyl-21-thia and
 21-Oxaporphyrins
;
_journal_name_full 'Inorganic Chemistry'
_journal_page_first 6700
_journal_page_last 6709
_journal_paper_doi 10.1021/ic300344g
_journal_volume 51
_journal_year 2012
_chemical_formula_moiety 'C47 H28 N3 O4 Re'
_chemical_formula_sum 'C47 H28 N3 O4 Re'
_chemical_formula_weight 884.92
_chemical_name_systematic
; 
 ? 
;
_space_group_IT_number 2
_symmetry_cell_setting triclinic
_symmetry_space_group_name_Hall '-P 1'
_symmetry_space_group_name_H-M 'P -1'
_atom_sites_solution_hydrogens geom
_atom_sites_solution_primary direct
_atom_sites_solution_secondary difmap
_audit_creation_method SHELXL-97
_cell_angle_alpha 88.948(6)
_cell_angle_beta 88.412(6)
_cell_angle_gamma 84.456(7)
_cell_formula_units_Z 2
_cell_length_a 10.7182(8)
_cell_length_b 11.3376(9)
_cell_length_c 14.8474(10)
_cell_measurement_reflns_used 5955
_cell_measurement_temperature 150(2)
_cell_measurement_theta_max 27.8141
_cell_measurement_theta_min 3.3031
_cell_volume 1794.9(2)
_computing_cell_refinement
;
CrysAlisPro, Oxford Diffraction Ltd.,
Version 1.171.33.66 (release 28-04-2010 CrysAlis171 .NET)
(compiled Apr 28 2010,14:27:37)
;
_computing_data_collection
;
CrysAlisPro, Oxford Diffraction Ltd.,
Version 1.171.33.66 (release 28-04-2010 CrysAlis171 .NET)
(compiled Apr 28 2010,14:27:37)
;
_computing_data_reduction
;
CrysAlisPro, Oxford Diffraction Ltd.,
Version 1.171.33.66 (release 28-04-2010 CrysAlis171 .NET)
(compiled Apr 28 2010,14:27:37)
;
_computing_molecular_graphics 'SHELXTL (Sheldrick, 2008)'
_computing_publication_material 'SHELXTL (Sheldrick, 2008)'
_computing_structure_refinement 'SHELXL-97 (Sheldrick, 2008)'
_computing_structure_solution 'SHELXS-97 (Sheldrick, 2008)'
_diffrn_ambient_temperature 150(2)
_diffrn_detector_area_resol_mean 15.9948
_diffrn_measured_fraction_theta_full 0.983
_diffrn_measured_fraction_theta_max 0.983
_diffrn_measurement_device_type 'Xcalibur, Sapphire3'
_diffrn_measurement_method '\w scans'
_diffrn_radiation_monochromator graphite
_diffrn_radiation_source 'Enhance (Mo) X-ray Source'
_diffrn_radiation_type MoK\a
_diffrn_radiation_wavelength 0.71073
_diffrn_reflns_av_R_equivalents 0.0000
_diffrn_reflns_av_sigmaI/netI 0.1492
_diffrn_reflns_limit_h_max 12
_diffrn_reflns_limit_h_min -12
_diffrn_reflns_limit_k_max 13
_diffrn_reflns_limit_k_min -13
_diffrn_reflns_limit_l_max 17
_diffrn_reflns_limit_l_min 0
_diffrn_reflns_number 6224
_diffrn_reflns_theta_full 25.00
_diffrn_reflns_theta_max 25.00
_diffrn_reflns_theta_min 3.31
_exptl_absorpt_coefficient_mu 3.437
_exptl_absorpt_correction_T_max 0.5185
_exptl_absorpt_correction_T_min 0.3967
_exptl_absorpt_correction_type multi-scan
_exptl_absorpt_process_details
;
CrysAlisPro, Oxford Diffraction Ltd.,
Version 1.171.33.66 (release 28-04-2010 CrysAlis171 .NET)
(compiled Apr 28 2010,14:27:37)
empirical absorption correction using spherical harmonics,
 implemented in SCALE3 ABSPACK scaling algorithm.
;
_exptl_crystal_colour red-brown
_exptl_crystal_density_diffrn 1.637
_exptl_crystal_description prism
_exptl_crystal_F_000 876
_exptl_crystal_size_max 0.33
_exptl_crystal_size_mid 0.26
_exptl_crystal_size_min 0.22
_refine_diff_density_max 2.794
_refine_diff_density_min -3.200
_refine_diff_density_rms 0.303
_refine_ls_extinction_method none
_refine_ls_goodness_of_fit_ref 1.011
_refine_ls_hydrogen_treatment constr
_refine_ls_matrix_type full
_refine_ls_number_parameters 467
_refine_ls_number_reflns 6224
_refine_ls_number_restraints 94
_refine_ls_restrained_S_all 1.005
_refine_ls_R_factor_all 0.1214
_refine_ls_R_factor_gt 0.0966
_refine_ls_shift/su_max 0.000
_refine_ls_shift/su_mean 0.000
_refine_ls_structure_factor_coef Fsqd
_refine_ls_weighting_details 'calc w=1/[\s^2^(Fo^2^)+(0.1662P)^2^] where P=(Fo^2^+2Fc^2^)/3'
_refine_ls_weighting_scheme calc
_refine_ls_wR_factor_gt 0.2398
_refine_ls_wR_factor_ref 0.2520
_reflns_number_gt 4529
_reflns_number_total 6224
_reflns_threshold_expression >2sigma(I)
_cod_data_source_file ic300344g_si_003.cif
_cod_data_source_block mr049
_cod_database_code 4329483

loop_
_symmetry_equiv_pos_as_xyz
'x, y, z'
'-x, -y, -z'

loop_
_atom_site_label
_atom_site_type_symbol
_atom_site_fract_x
_atom_site_fract_y
_atom_site_fract_z
_atom_site_U_iso_or_equiv
_atom_site_adp_type
_atom_site_occupancy
_atom_site_symmetry_multiplicity
_atom_site_calc_flag
_atom_site_refinement_flags
Re1 Re 0.77735(6) 0.29272(6) 0.21197(4) 0.0248(3) Uani 1 1 d .
O1 O 0.8002(10) 0.4612(10) 0.3671(7) 0.029(2) Uani 1 1 d .
N1 N 0.9623(11) 0.2614(12) 0.2926(8) 0.024(3) Uani 1 1 d .
N2 N 0.9096(11) 0.3031(11) 0.1042(8) 0.023(3) Uani 1 1 d U
N3 N 0.7521(11) 0.5012(11) 0.1735(8) 0.024(3) Uani 1 1 d .
C1 C 0.9844(16) 0.2569(15) 0.3842(10) 0.030(4) Uani 1 1 d .
C2 C 1.1023(15) 0.1883(16) 0.3999(11) 0.033(4) Uani 1 1 d .
H2 H 1.1409 0.1750 0.4565 0.039 Uiso 1 1 calc R
C3 C 1.1481(16) 0.1466(15) 0.3200(11) 0.031(4) Uani 1 1 d .
H3 H 1.2244 0.0981 0.3100 0.038 Uiso 1 1 calc R
C4 C 1.0599(13) 0.1889(13) 0.2525(9) 0.020(3) Uani 1 1 d .
C5 C 1.0813(15) 0.1690(15) 0.1607(11) 0.032(4) Uani 1 1 d .
C6 C 1.1921(15) 0.0799(13) 0.1334(10) 0.025(3) Uani 1 1 d .
C7 C 1.1729(15) -0.0314(16) 0.1041(12) 0.035(4) Uani 1 1 d .
H7 H 1.0902 -0.0544 0.1017 0.042 Uiso 1 1 calc R
C8 C 1.2757(16) -0.1108(16) 0.0779(12) 0.036(4) Uani 1 1 d U
H8 H 1.2620 -0.1871 0.0571 0.043 Uiso 1 1 calc R
C9 C 1.3896(16) -0.0808(15) 0.0819(11) 0.034(4) Uani 1 1 d .
H9 H 1.4575 -0.1361 0.0636 0.041 Uiso 1 1 calc R
C10 C 1.4155(14) 0.0307(16) 0.1124(11) 0.032(4) Uani 1 1 d .
H10 H 1.4994 0.0503 0.1162 0.038 Uiso 1 1 calc R
C11 C 1.3163(16) 0.1107(16) 0.1365(12) 0.036(4) Uani 1 1 d .
H11 H 1.3314 0.1875 0.1555 0.043 Uiso 1 1 calc R
C12 C 1.0163(14) 0.2222(14) 0.0914(10) 0.024(3) Uani 1 1 d U
C13 C 1.0512(14) 0.2219(16) -0.0016(10) 0.028(4) Uani 1 1 d .
H13 H 1.1196 0.1740 -0.0280 0.034 Uiso 1 1 calc R
C14 C 0.9696(15) 0.3026(15) -0.0477(10) 0.029(4) Uani 1 1 d .
H14 H 0.9676 0.3199 -0.1105 0.035 Uiso 1 1 calc R
C15 C 0.8870(14) 0.3546(15) 0.0250(11) 0.027(4) Uani 1 1 d .
C16 C 0.7990(15) 0.4511(14) 0.0101(11) 0.027(3) Uani 1 1 d .
C17 C 0.7614(13) 0.4884(14) -0.0814(10) 0.023(3) Uani 1 1 d .
C18 C 0.8463(15) 0.5259(14) -0.1458(11) 0.029(4) Uani 1 1 d .
H18 H 0.9320 0.5260 -0.1311 0.034 Uiso 1 1 calc R
C19 C 0.8084(16) 0.5628(15) -0.2305(10) 0.030(4) Uani 1 1 d .
H19 H 0.8669 0.5901 -0.2735 0.036 Uiso 1 1 calc R
C20 C 0.6821(18) 0.5596(16) -0.2525(11) 0.037(4) Uani 1 1 d .
H20 H 0.6549 0.5851 -0.3106 0.044 Uiso 1 1 calc R
C21 C 0.5990(15) 0.5204(15) -0.1916(11) 0.031(4) Uani 1 1 d U
H21 H 0.5140 0.5172 -0.2072 0.037 Uiso 1 1 calc R
C22 C 0.6377(15) 0.4851(15) -0.1064(11) 0.030(4) Uani 1 1 d U
H22 H 0.5785 0.4579 -0.0640 0.036 Uiso 1 1 calc R
C23 C 0.7490(14) 0.5228(14) 0.0819(10) 0.024(3) Uani 1 1 d U
C24 C 0.6862(13) 0.6383(13) 0.0675(10) 0.022(3) Uani 1 1 d U
H24 H 0.6693 0.6759 0.0108 0.027 Uiso 1 1 calc R
C25 C 0.6555(16) 0.6843(15) 0.1497(11) 0.031(4) Uani 1 1 d .
H25 H 0.6159 0.7612 0.1616 0.038 Uiso 1 1 calc R
C26 C 0.6929(15) 0.5976(14) 0.2137(11) 0.028(4) Uani 1 1 d .
C27 C 0.6658(14) 0.6208(16) 0.3073(11) 0.033(4) Uani 1 1 d .
C28 C 0.5892(15) 0.7306(16) 0.3321(11) 0.032(4) Uani 1 1 d U
C29 C 0.4611(17) 0.7495(18) 0.3107(14) 0.046(5) Uani 1 1 d .
H29 H 0.4224 0.6911 0.2794 0.055 Uiso 1 1 calc R
C30 C 0.392(2) 0.854(2) 0.3359(16) 0.061(6) Uani 1 1 d .
H30 H 0.3052 0.8641 0.3243 0.073 Uiso 1 1 calc R
C31 C 0.444(2) 0.942(2) 0.3761(14) 0.068(8) Uani 1 1 d .
H31 H 0.3944 1.0129 0.3925 0.082 Uiso 1 1 calc R
C32 C 0.575(2) 0.928(2) 0.3937(15) 0.059(6) Uani 1 1 d .
H32 H 0.6159 0.9900 0.4187 0.071 Uiso 1 1 calc R
C33 C 0.6413(18) 0.8194(17) 0.3730(13) 0.043(5) Uani 1 1 d U
H33 H 0.7271 0.8070 0.3882 0.052 Uiso 1 1 calc R
C34 C 0.7097(15) 0.5527(16) 0.3801(10) 0.031(4) Uani 1 1 d .
C35 C 0.6724(18) 0.5505(17) 0.4713(11) 0.038(4) Uani 1 1 d .
H35 H 0.6088 0.6034 0.4985 0.046 Uiso 1 1 calc R
C36 C 0.7391(17) 0.4640(16) 0.5137(11) 0.036(4) Uani 1 1 d .
H36 H 0.7338 0.4448 0.5762 0.043 Uiso 1 1 calc R
C37 C 0.8224(15) 0.4031(14) 0.4465(10) 0.028(4) Uani 1 1 d .
C38 C 0.9124(13) 0.3130(14) 0.4551(10) 0.025(3) Uani 1 1 d .
C39 C 0.9510(14) 0.2738(15) 0.5498(10) 0.026(3) Uani 1 1 d .
C40 C 0.9824(14) 0.3581(15) 0.6096(10) 0.026(3) Uani 1 1 d .
H40 H 0.9768 0.4397 0.5929 0.031 Uiso 1 1 calc R
C41 C 1.0228(16) 0.3196(16) 0.6957(12) 0.034(4) Uani 1 1 d U
H41 H 1.0460 0.3757 0.7374 0.041 Uiso 1 1 calc R
C42 C 1.0290(16) 0.2008(17) 0.7201(11) 0.036(4) Uani 1 1 d .
H42 H 1.0587 0.1753 0.7776 0.043 Uiso 1 1 calc R
C43 C 0.9924(14) 0.1200(15) 0.6613(11) 0.030(4) Uani 1 1 d .
H43 H 0.9952 0.0389 0.6793 0.036 Uiso 1 1 calc R
C44 C 0.9505(15) 0.1545(14) 0.5745(10) 0.027(3) Uani 1 1 d U
H44 H 0.9230 0.0985 0.5344 0.033 Uiso 1 1 calc R
O2 O 0.5821(11) 0.2859(11) 0.3653(8) 0.0371(14) Uani 1 1 d U
O3 O 0.7878(11) 0.0228(11) 0.2062(8) 0.0371(14) Uani 1 1 d U
O4 O 0.5631(11) 0.2741(11) 0.0841(8) 0.0371(14) Uani 1 1 d U
C45 C 0.6633(17) 0.2887(16) 0.3078(12) 0.0371(14) Uani 1 1 d U
C46 C 0.7876(16) 0.1354(17) 0.2053(12) 0.0371(14) Uani 1 1 d U
C47 C 0.6392(17) 0.2869(16) 0.1332(12) 0.0371(14) Uani 1 1 d U

loop_
_atom_site_aniso_label
_atom_site_aniso_U_11
_atom_site_aniso_U_22
_atom_site_aniso_U_33
_atom_site_aniso_U_23
_atom_site_aniso_U_13
_atom_site_aniso_U_12
Re1 0.0224(4) 0.0284(4) 0.0225(4) -0.0063(2) 0.0031(2) 0.0027(2)
O1 0.030(6) 0.038(6) 0.017(5) -0.010(5) -0.003(4) 0.009(5)
N1 0.021(6) 0.029(7) 0.024(7) -0.005(6) -0.008(5) -0.009(6)
N2 0.028(5) 0.018(5) 0.023(6) -0.008(5) -0.003(5) 0.007(4)
N3 0.023(6) 0.026(7) 0.024(7) -0.005(6) -0.004(5) -0.001(6)
C1 0.047(10) 0.029(9) 0.012(7) -0.002(7) -0.008(7) 0.003(8)
C2 0.034(9) 0.041(10) 0.020(8) -0.009(7) 0.007(7) 0.014(8)
C3 0.033(9) 0.026(9) 0.034(9) -0.003(7) -0.007(7) 0.007(7)
C4 0.019(7) 0.025(8) 0.016(7) -0.003(6) 0.002(6) -0.002(6)
C5 0.032(9) 0.034(9) 0.032(9) 0.007(8) -0.009(7) -0.007(8)
C6 0.032(8) 0.018(8) 0.024(8) -0.002(6) -0.005(6) 0.000(7)
C7 0.023(8) 0.041(10) 0.041(10) -0.025(8) 0.008(7) -0.003(7)
C8 0.035(7) 0.033(7) 0.038(7) -0.020(6) 0.005(6) 0.007(6)
C9 0.034(10) 0.033(9) 0.031(9) -0.009(8) 0.004(7) 0.022(8)
C10 0.017(8) 0.046(10) 0.033(9) -0.006(8) 0.002(6) -0.002(7)
C11 0.040(10) 0.033(9) 0.035(10) -0.010(8) 0.003(8) -0.004(8)
C12 0.021(6) 0.025(6) 0.026(6) -0.013(6) -0.002(5) 0.003(5)
C13 0.018(7) 0.043(10) 0.021(8) -0.001(7) -0.003(6) 0.005(7)
C14 0.036(9) 0.039(10) 0.013(7) -0.011(7) 0.005(6) -0.005(8)
C15 0.020(8) 0.034(9) 0.026(9) -0.014(7) 0.003(6) 0.001(7)
C16 0.029(8) 0.027(8) 0.024(8) -0.013(7) 0.009(6) 0.002(7)
C17 0.018(7) 0.028(8) 0.023(8) -0.011(7) 0.009(6) 0.002(6)
C18 0.030(8) 0.029(9) 0.026(8) -0.010(7) 0.003(7) 0.003(7)
C19 0.042(10) 0.029(9) 0.017(8) -0.005(7) 0.005(7) 0.011(7)
C20 0.059(12) 0.033(10) 0.016(8) -0.001(7) -0.013(8) 0.006(9)
C21 0.026(6) 0.033(7) 0.032(7) -0.003(6) -0.001(6) 0.003(6)
C22 0.030(4) 0.030(4) 0.030(4) -0.0008(10) -0.0006(10) -0.0027(11)
C23 0.026(6) 0.032(7) 0.016(6) -0.003(6) -0.002(5) -0.003(6)
C24 0.020(6) 0.024(6) 0.021(6) -0.002(5) 0.009(5) 0.007(5)
C25 0.036(9) 0.029(9) 0.029(9) -0.003(7) 0.008(7) -0.001(7)
C26 0.027(8) 0.019(8) 0.038(10) -0.006(7) -0.005(7) 0.003(7)
C27 0.022(8) 0.044(10) 0.031(9) -0.015(8) 0.010(7) 0.006(7)
C28 0.034(7) 0.035(7) 0.023(7) 0.000(6) 0.005(6) 0.010(6)
C29 0.040(11) 0.042(11) 0.054(12) -0.012(10) 0.000(9) 0.016(9)
C30 0.040(11) 0.070(16) 0.066(15) -0.021(13) 0.008(10) 0.033(11)
C31 0.077(16) 0.082(17) 0.036(11) -0.032(12) -0.013(11) 0.055(14)
C32 0.063(14) 0.060(14) 0.052(13) -0.026(11) -0.024(11) 0.015(11)
C33 0.045(8) 0.043(8) 0.040(8) -0.015(7) -0.013(7) 0.011(7)
C34 0.029(8) 0.043(10) 0.018(8) -0.014(7) -0.004(6) 0.010(7)
C35 0.053(11) 0.039(10) 0.021(8) -0.002(8) 0.002(8) 0.004(9)
C36 0.044(10) 0.044(11) 0.018(8) 0.005(8) 0.001(7) -0.001(9)
C37 0.040(9) 0.026(8) 0.014(7) -0.001(6) -0.003(6) 0.008(7)
C38 0.019(7) 0.031(9) 0.023(8) -0.008(7) 0.011(6) 0.003(7)
C39 0.022(8) 0.034(9) 0.020(8) 0.001(7) -0.007(6) 0.003(7)
C40 0.026(8) 0.028(8) 0.022(8) -0.002(7) -0.003(6) -0.002(7)
C41 0.036(7) 0.036(7) 0.031(7) -0.014(6) 0.005(6) 0.001(6)
C42 0.033(9) 0.050(11) 0.022(8) 0.001(8) -0.007(7) 0.005(8)
C43 0.028(8) 0.030(9) 0.029(9) 0.005(7) 0.009(7) 0.004(7)
C44 0.037(7) 0.027(7) 0.017(6) -0.002(6) -0.001(6) 0.000(6)
O2 0.036(3) 0.039(3) 0.034(3) -0.009(3) -0.001(2) 0.012(3)
O3 0.036(3) 0.039(3) 0.034(3) -0.009(3) -0.001(2) 0.012(3)
O4 0.036(3) 0.039(3) 0.034(3) -0.009(3) -0.001(2) 0.012(3)
C45 0.036(3) 0.039(3) 0.034(3) -0.009(3) -0.001(2) 0.012(3)
C46 0.036(3) 0.039(3) 0.034(3) -0.009(3) -0.001(2) 0.012(3)
C47 0.036(3) 0.039(3) 0.034(3) -0.009(3) -0.001(2) 0.012(3)

loop_
_atom_type_symbol
_atom_type_description
_atom_type_scat_dispersion_real
_atom_type_scat_dispersion_imag
_atom_type_scat_source
C C 0.0033 0.0016 'International Tables Vol C Tables 4.2.6.8 and 6.1.1.4'
H H 0.0000 0.0000 'International Tables Vol C Tables 4.2.6.8 and 6.1.1.4'
N N 0.0061 0.0033 'International Tables Vol C Tables 4.2.6.8 and 6.1.1.4'
O O 0.0106 0.0060 'International Tables Vol C Tables 4.2.6.8 and 6.1.1.4'
Re Re -1.0185 7.2310 'International Tables Vol C Tables 4.2.6.8 and 6.1.1.4'

loop_
_geom_angle_atom_site_label_1
_geom_angle_atom_site_label_2
_geom_angle_atom_site_label_3
_geom_angle
C46 Re1 C45 90.4(8)
C46 Re1 C47 83.9(8)
C45 Re1 C47 87.7(8)
C46 Re1 N2 91.5(7)
C45 Re1 N2 177.9(7)
C47 Re1 N2 93.4(6)
C46 Re1 N1 85.2(6)
C45 Re1 N1 98.5(6)
C47 Re1 N1 167.5(6)
N2 Re1 N1 80.7(5)
C46 Re1 N3 162.8(6)
C45 Re1 N3 100.3(6)
C47 Re1 N3 83.1(6)
N2 Re1 N3 78.2(5)
N1 Re1 N3 106.3(4)
C37 O1 C34 109.3(12)
C1 N1 C4 105.9(12)
C1 N1 Re1 132.0(11)
C4 N1 Re1 116.4(9)
C15 N2 C12 106.3(12)
C15 N2 Re1 125.6(10)
C12 N2 Re1 124.2(10)
C26 N3 C23 106.9(13)
C26 N3 Re1 134.0(10)
C23 N3 Re1 113.0(10)
N1 C1 C38 128.9(15)
N1 C1 C2 109.4(14)
C38 C1 C2 121.6(14)
C3 C2 C1 107.7(15)
C3 C2 H2 126.1
C1 C2 H2 126.1
C2 C3 C4 107.4(15)
C2 C3 H3 126.3
C4 C3 H3 126.3
N1 C4 C5 127.3(14)
N1 C4 C3 109.4(13)
C5 C4 C3 123.0(14)
C12 C5 C4 127.1(16)
C12 C5 C6 115.4(14)
C4 C5 C6 117.5(14)
C7 C6 C11 118.4(15)
C7 C6 C5 121.0(14)
C11 C6 C5 120.6(14)
C6 C7 C8 120.0(15)
C6 C7 H7 120.0
C8 C7 H7 120.0
C9 C8 C7 120.6(16)
C9 C8 H8 119.7
C7 C8 H8 119.7
C8 C9 C10 122.1(15)
C8 C9 H9 118.9
C10 C9 H9 118.9
C11 C10 C9 118.3(15)
C11 C10 H10 120.9
C9 C10 H10 120.9
C10 C11 C6 120.6(16)
C10 C11 H11 119.7
C6 C11 H11 119.7
C5 C12 N2 123.0(14)
C5 C12 C13 127.7(15)
N2 C12 C13 108.6(13)
C14 C13 C12 109.3(14)
C14 C13 H13 125.3
C12 C13 H13 125.3
C13 C14 C15 102.7(14)
C13 C14 H14 128.7
C15 C14 H14 128.7
N2 C15 C16 125.0(14)
N2 C15 C14 112.8(14)
C16 C15 C14 122.2(15)
C15 C16 C23 121.2(15)
C15 C16 C17 121.5(13)
C23 C16 C17 117.1(14)
C18 C17 C22 117.8(15)
C18 C17 C16 122.2(14)
C22 C17 C16 119.9(14)
C19 C18 C17 121.2(15)
C19 C18 H18 119.4
C17 C18 H18 119.4
C18 C19 C20 119.0(15)
C18 C19 H19 120.5
C20 C19 H19 120.5
C21 C20 C19 120.6(15)
C21 C20 H20 119.7
C19 C20 H20 119.7
C20 C21 C22 119.9(16)
C20 C21 H21 120.1
C22 C21 H21 120.1
C21 C22 C17 121.5(15)
C21 C22 H22 119.3
C17 C22 H22 119.3
N3 C23 C16 129.7(15)
N3 C23 C24 108.0(13)
C16 C23 C24 122.3(14)
C25 C24 C23 107.2(14)
C25 C24 H24 126.4
C23 C24 H24 126.4
C24 C25 C26 107.2(15)
C24 C25 H25 126.4
C26 C25 H25 126.4
N3 C26 C25 110.6(14)
N3 C26 C27 130.4(15)
C25 C26 C27 119.0(15)
C34 C27 C26 126.8(15)
C34 C27 C28 114.2(14)
C26 C27 C28 118.9(15)
C33 C28 C29 117.8(17)
C33 C28 C27 120.7(15)
C29 C28 C27 121.4(16)
C30 C29 C28 119.4(19)
C30 C29 H29 120.3
C28 C29 H29 120.3
C31 C30 C29 123(2)
C31 C30 H30 118.7
C29 C30 H30 118.7
C30 C31 C32 118.9(19)
C30 C31 H31 120.5
C32 C31 H31 120.5
C33 C32 C31 118(2)
C33 C32 H32 121.1
C31 C32 H32 121.1
C28 C33 C32 123.3(18)
C28 C33 H33 118.3
C32 C33 H33 118.3
O1 C34 C27 119.9(13)
O1 C34 C35 107.4(14)
C27 C34 C35 132.5(16)
C36 C35 C34 109.7(17)
C36 C35 H35 125.2
C34 C35 H35 125.2
C35 C36 C37 107.0(15)
C35 C36 H36 126.5
C37 C36 H36 126.5
C38 C37 O1 122.4(14)
C38 C37 C36 130.8(15)
O1 C37 C36 106.6(13)
C37 C38 C1 126.1(15)
C37 C38 C39 118.1(13)
C1 C38 C39 115.6(14)
C40 C39 C44 122.0(14)
C40 C39 C38 119.1(15)
C44 C39 C38 118.8(14)
C39 C40 C41 118.4(15)
C39 C40 H40 120.8
C41 C40 H40 120.8
C42 C41 C40 120.6(16)
C42 C41 H41 119.7
C40 C41 H41 119.7
C43 C42 C41 120.0(16)
C43 C42 H42 120.0
C41 C42 H42 120.0
C42 C43 C44 121.4(16)
C42 C43 H43 119.3
C44 C43 H43 119.3
C39 C44 C43 117.5(15)
C39 C44 H44 121.3
C43 C44 H44 121.3
O2 C45 Re1 174.9(15)
O3 C46 Re1 174.9(15)
O4 C47 Re1 173.8(15)

loop_
_geom_bond_atom_site_label_1
_geom_bond_atom_site_label_2
_geom_bond_distance
Re1 C46 1.781(19)
Re1 C45 1.853(18)
Re1 C47 1.919(18)
Re1 N2 2.117(13)
Re1 N1 2.338(12)
Re1 N3 2.412(13)
O1 C37 1.356(18)
O1 C34 1.362(19)
N1 C1 1.386(19)
N1 C4 1.394(19)
N2 C15 1.32(2)
N2 C12 1.406(19)
N3 C26 1.35(2)
N3 C23 1.378(19)
C1 C38 1.41(2)
C1 C2 1.44(2)
C2 C3 1.35(2)
C2 H2 0.9500
C3 C4 1.44(2)
C3 H3 0.9500
C4 C5 1.39(2)
C5 C12 1.36(2)
C5 C6 1.53(2)
C6 C7 1.38(2)
C6 C11 1.41(2)
C7 C8 1.40(2)
C7 H7 0.9500
C8 C9 1.30(2)
C8 H8 0.9500
C9 C10 1.41(2)
C9 H9 0.9500
C10 C11 1.37(2)
C10 H10 0.9500
C11 H11 0.9500
C12 C13 1.42(2)
C13 C14 1.39(2)
C13 H13 0.9500
C14 C15 1.47(2)
C14 H14 0.9500
C15 C16 1.39(2)
C16 C23 1.41(2)
C16 C17 1.47(2)
C17 C18 1.39(2)
C17 C22 1.39(2)
C18 C19 1.38(2)
C18 H18 0.9500
C19 C20 1.41(2)
C19 H19 0.9500
C20 C21 1.35(2)
C20 H20 0.9500
C21 C22 1.38(2)
C21 H21 0.9500
C22 H22 0.9500
C23 C24 1.43(2)
C24 C25 1.36(2)
C24 H24 0.9500
C25 C26 1.39(2)
C25 H25 0.9500
C26 C27 1.44(2)
C27 C34 1.38(2)
C27 C28 1.47(2)
C28 C33 1.36(3)
C28 C29 1.41(2)
C29 C30 1.39(3)
C29 H29 0.9500
C30 C31 1.34(3)
C30 H30 0.9500
C31 C32 1.43(3)
C31 H31 0.9500
C32 C33 1.39(3)
C32 H32 0.9500
C33 H33 0.9500
C34 C35 1.40(2)
C35 C36 1.32(3)
C35 H35 0.9500
C36 C37 1.46(2)
C36 H36 0.9500
C37 C38 1.34(2)
C38 C39 1.52(2)
C39 C40 1.39(2)
C39 C44 1.40(2)
C40 C41 1.41(2)
C40 H40 0.9500
C41 C42 1.38(3)
C41 H41 0.9500
C42 C43 1.37(2)
C42 H42 0.9500
C43 C44 1.41(2)
C43 H43 0.9500
C44 H44 0.9500
O2 C45 1.20(2)
O3 C46 1.28(2)
O4 C47 1.13(2)

loop_
_geom_torsion_atom_site_label_1
_geom_torsion_atom_site_label_2
_geom_torsion_atom_site_label_3
_geom_torsion_atom_site_label_4
_geom_torsion
C46 Re1 N1 C1 -97.5(15)
C45 Re1 N1 C1 -7.8(15)
C47 Re1 N1 C1 -127(3)
N2 Re1 N1 C1 170.2(15)
N3 Re1 N1 C1 95.6(14)
C46 Re1 N1 C4 51.7(11)
C45 Re1 N1 C4 141.4(11)
C47 Re1 N1 C4 22(3)
N2 Re1 N1 C4 -40.6(10)
N3 Re1 N1 C4 -115.2(10)
C46 Re1 N2 C15 115.9(13)
C45 Re1 N2 C15 -90(18)
C47 Re1 N2 C15 31.9(13)
N1 Re1 N2 C15 -159.2(13)
N3 Re1 N2 C15 -50.3(12)
C46 Re1 N2 C12 -38.8(12)
C45 Re1 N2 C12 115(18)
C47 Re1 N2 C12 -122.8(12)
N1 Re1 N2 C12 46.1(11)
N3 Re1 N2 C12 155.1(12)
C46 Re1 N3 C26 138(2)
C45 Re1 N3 C26 10.6(15)
C47 Re1 N3 C26 97.1(14)
N2 Re1 N3 C26 -168.0(14)
N1 Re1 N3 C26 -91.5(14)
C46 Re1 N3 C23 -10(3)
C45 Re1 N3 C23 -137.5(11)
C47 Re1 N3 C23 -51.1(11)
N2 Re1 N3 C23 43.9(10)
N1 Re1 N3 C23 120.4(10)
C4 N1 C1 C38 -178.9(17)
Re1 N1 C1 C38 -27(3)
C4 N1 C1 C2 4.5(18)
Re1 N1 C1 C2 156.0(12)
N1 C1 C2 C3 -3(2)
C38 C1 C2 C3 -180.0(16)
C1 C2 C3 C4 0(2)
C1 N1 C4 C5 -177.2(16)
Re1 N1 C4 C5 26(2)
C1 N1 C4 C3 -4.3(17)
Re1 N1 C4 C3 -161.0(10)
C2 C3 C4 N1 2.5(19)
C2 C3 C4 C5 175.7(16)
N1 C4 C5 C12 5(3)
C3 C4 C5 C12 -167.2(16)
N1 C4 C5 C6 -176.9(13)
C3 C4 C5 C6 11(2)
C12 C5 C6 C7 -76(2)
C4 C5 C6 C7 105.4(19)
C12 C5 C6 C11 103.1(18)
C4 C5 C6 C11 -75(2)
C11 C6 C7 C8 0(3)
C5 C6 C7 C8 178.9(15)
C6 C7 C8 C9 1(3)
C7 C8 C9 C10 0(3)
C8 C9 C10 C11 -2(3)
C9 C10 C11 C6 2(3)
C7 C6 C11 C10 -1(3)
C5 C6 C11 C10 179.7(15)
C4 C5 C12 N2 -4(3)
C6 C5 C12 N2 177.8(13)
C4 C5 C12 C13 165.8(16)
C6 C5 C12 C13 -13(2)
C15 N2 C12 C5 167.3(15)
Re1 N2 C12 C5 -34(2)
C15 N2 C12 C13 -4.1(17)
Re1 N2 C12 C13 154.6(10)
C5 C12 C13 C14 -170.0(16)
N2 C12 C13 C14 0.9(18)
C12 C13 C14 C15 2.3(17)
C12 N2 C15 C16 -171.6(15)
Re1 N2 C15 C16 30(2)
C12 N2 C15 C14 5.8(17)
Re1 N2 C15 C14 -152.5(10)
C13 C14 C15 N2 -5.2(18)
C13 C14 C15 C16 172.2(15)
N2 C15 C16 C23 17(2)
C14 C15 C16 C23 -159.9(15)
N2 C15 C16 C17 -167.6(15)
C14 C15 C16 C17 15(2)
C15 C16 C17 C18 -62(2)
C23 C16 C17 C18 113.9(17)
C15 C16 C17 C22 117.5(17)
C23 C16 C17 C22 -67(2)
C22 C17 C18 C19 2(2)
C16 C17 C18 C19 -178.6(15)
C17 C18 C19 C20 -2(2)
C18 C19 C20 C21 0(3)
C19 C20 C21 C22 1(3)
C20 C21 C22 C17 0(3)
C18 C17 C22 C21 -1(2)
C16 C17 C22 C21 179.4(15)
C26 N3 C23 C16 179.1(15)
Re1 N3 C23 C16 -24(2)
C26 N3 C23 C24 0.8(16)
Re1 N3 C23 C24 157.4(9)
C15 C16 C23 N3 -15(3)
C17 C16 C23 N3 169.3(14)
C15 C16 C23 C24 162.7(15)
C17 C16 C23 C24 -13(2)
N3 C23 C24 C25 1.2(17)
C16 C23 C24 C25 -177.3(14)
C23 C24 C25 C26 -2.6(18)
C23 N3 C26 C25 -2.5(17)
Re1 N3 C26 C25 -151.9(11)
C23 N3 C26 C27 177.7(16)
Re1 N3 C26 C27 28(2)
C24 C25 C26 N3 3.3(18)
C24 C25 C26 C27 -176.9(14)
N3 C26 C27 C34 9(3)
C25 C26 C27 C34 -170.8(17)
N3 C26 C27 C28 -174.6(15)
C25 C26 C27 C28 6(2)
C34 C27 C28 C33 67(2)
C26 C27 C28 C33 -110(2)
C34 C27 C28 C29 -115.8(19)
C26 C27 C28 C29 67(2)
C33 C28 C29 C30 -3(3)
C27 C28 C29 C30 179.6(18)
C28 C29 C30 C31 4(4)
C29 C30 C31 C32 0(4)
C30 C31 C32 C33 -4(3)
C29 C28 C33 C32 -1(3)
C27 C28 C33 C32 176.4(19)
C31 C32 C33 C28 4(3)
C37 O1 C34 C27 -176.1(15)
C37 O1 C34 C35 -0.9(18)
C26 C27 C34 O1 9(3)
C28 C27 C34 O1 -167.6(14)
C26 C27 C34 C35 -164.9(19)
C28 C27 C34 C35 19(3)
O1 C34 C35 C36 2(2)
C27 C34 C35 C36 176.1(19)
C34 C35 C36 C37 -2(2)
C34 O1 C37 C38 -176.1(16)
C34 O1 C37 C36 -0.2(18)
C35 C36 C37 C38 176.6(18)
C35 C36 C37 O1 1(2)
O1 C37 C38 C1 -8(3)
C36 C37 C38 C1 177.0(17)
O1 C37 C38 C39 165.4(14)
C36 C37 C38 C39 -9(3)
N1 C1 C38 C37 -16(3)
C2 C1 C38 C37 160.3(17)
N1 C1 C38 C39 170.3(15)
C2 C1 C38 C39 -13(2)
C37 C38 C39 C40 -51(2)
C1 C38 C39 C40 123.0(17)
C37 C38 C39 C44 127.1(17)
C1 C38 C39 C44 -59(2)
C44 C39 C40 C41 4(2)
C38 C39 C40 C41 -177.5(14)
C39 C40 C41 C42 -1(2)
C40 C41 C42 C43 -2(3)
C41 C42 C43 C44 1(3)
C40 C39 C44 C43 -5(2)
C38 C39 C44 C43 177.1(13)
C42 C43 C44 C39 2(2)
C46 Re1 C45 O2 -84(18)
C47 Re1 C45 O2 0(18)
N2 Re1 C45 O2 122(19)
N1 Re1 C45 O2 -169(18)
N3 Re1 C45 O2 82(18)
C45 Re1 C46 O3 2(17)
C47 Re1 C46 O3 -86(17)
N2 Re1 C46 O3 -179(100)
N1 Re1 C46 O3 100(17)
N3 Re1 C46 O3 -127(16)
C46 Re1 C47 O4 -27(16)
C45 Re1 C47 O4 -118(16)
N2 Re1 C47 O4 64(16)
N1 Re1 C47 O4 2(18)
N3 Re1 C47 O4 141(16)
